data_7700255
loop_
_publ_author_name
'Li, Li'
'Hua, Yang'
'Li, Xiao-Nan'
'Guo, Yu'
'Zhang, Hong'

_publ_section_title
;
 Reunderstanding the photoinduced charge transfer process of ammonium
 polyoxomolybdate.
;
_journal_issue 28
_journal_name_full 'Dalton transactions (Cambridge, England : 2003)'
_journal_page_first 10683
_journal_page_last 10688
_journal_paper_doi 10.1039/c9dt02106j
_journal_volume 48
_journal_year 2019
_chemical_formula_sum 'C21 H15 N O8'
_chemical_formula_weight 409.34
_space_group_IT_number 1
_space_group_name_Hall 'P 1'
_space_group_name_H-M_alt 'P 1'
_symmetry_cell_setting triclinic
_symmetry_space_group_name_Hall 'P 1'
_symmetry_space_group_name_H-M 'P 1'
_atom_sites_solution_hydrogens geom
_atom_sites_solution_primary direct
_atom_sites_solution_secondary difmap
_audit_creation_method SHELXL-97
_audit_update_record
;
2018-12-01 deposited with the CCDC.    2019-06-11 downloaded from the CCDC.
;
_cell_angle_alpha 85.473(5)
_cell_angle_beta 69.797(4)
_cell_angle_gamma 84.779(5)
_cell_formula_units_Z 1
_cell_length_a 6.7875(6)
_cell_length_b 7.4323(7)
_cell_length_c 9.6959(8)
_cell_measurement_reflns_used 4633
_cell_measurement_temperature 294(2)
_cell_measurement_theta_max 25.85
_cell_measurement_theta_min 2.76
_cell_volume 456.54(7)
_computing_structure_refinement 'SHELXL-97 (Sheldrick, 1997)'
_computing_structure_solution 'SHELXS-97 (Sheldrick, 1990)'
_diffrn_ambient_temperature 294(2)
_diffrn_measured_fraction_theta_full 0.996
_diffrn_measured_fraction_theta_max 0.996
_diffrn_measurement_device_type 'CCD area detector'
_diffrn_measurement_method 'phi and omega scans'
_diffrn_radiation_monochromator graphite
_diffrn_radiation_source 'fine-focus sealed tube'
_diffrn_radiation_type MoK\a
_diffrn_radiation_wavelength 0.71073
_diffrn_reflns_av_R_equivalents 0.0563
_diffrn_reflns_av_sigmaI/netI 0.0605
_diffrn_reflns_limit_h_max 8
_diffrn_reflns_limit_h_min -8
_diffrn_reflns_limit_k_max 9
_diffrn_reflns_limit_k_min -9
_diffrn_reflns_limit_l_max 11
_diffrn_reflns_limit_l_min -11
_diffrn_reflns_number 9641
_diffrn_reflns_theta_full 26.03
_diffrn_reflns_theta_max 26.03
_diffrn_reflns_theta_min 2.24
_exptl_absorpt_coefficient_mu 0.116
_exptl_absorpt_correction_T_max 0.970
_exptl_absorpt_correction_T_min 0.966
_exptl_crystal_colour colourless
_exptl_crystal_density_diffrn 1.489
_exptl_crystal_density_method 'not measured'
_exptl_crystal_description block
_exptl_crystal_F_000 212
_exptl_crystal_size_max 0.30
_exptl_crystal_size_mid 0.28
_exptl_crystal_size_min 0.26
_refine_diff_density_max 0.154
_refine_diff_density_min -0.270
_refine_diff_density_rms 0.045
_refine_ls_abs_structure_details 'Flack H D (1983), Acta Cryst. A39, 876-881'
_refine_ls_abs_structure_Flack -0.8(11)
_refine_ls_extinction_method none
_refine_ls_goodness_of_fit_ref 1.024
_refine_ls_hydrogen_treatment mixed
_refine_ls_matrix_type full
_refine_ls_number_parameters 276
_refine_ls_number_reflns 3552
_refine_ls_number_restraints 3
_refine_ls_restrained_S_all 1.024
_refine_ls_R_factor_all 0.0604
_refine_ls_R_factor_gt 0.0435
_refine_ls_shift/su_max 0.000
_refine_ls_shift/su_mean 0.000
_refine_ls_structure_factor_coef Fsqd
_refine_ls_weighting_details 'calc w=1/[\s^2^(Fo^2^)+(0.0620P)^2^+0.0402P] where P=(Fo^2^+2Fc^2^)/3'
_refine_ls_weighting_scheme calc
_refine_ls_wR_factor_gt 0.1050
_refine_ls_wR_factor_ref 0.1162
_reflns_number_gt 2856
_reflns_number_total 3552
_reflns_threshold_expression >2sigma(I)
_cod_data_source_file c9dt02106j2.cif
_cod_data_source_block e_a
_cod_depositor_comments
;
The following automatic conversions were performed:

'_symmetry_cell_setting' value 'Triclinic' changed to 'triclinic'
according to
/home/data/users/saulius/crontab/automatic-downloads/rss-feeds/RSC/lib/dictionaries/cif_core.dic
dictionary named 'cif_core.dic' version 2.4.2 from 2011-04-26.

Automatic conversion script
Id: cif_fix_values 4973 2017-02-22 13:04:09Z antanas 

 Adding full bibliography for 7700253--7700255.cif.
;
_cod_original_sg_symbol_H-M 'P1   '
_cod_database_code 7700255

loop_
_symmetry_equiv_pos_as_xyz
'x, y, z'

loop_
_atom_site_label
_atom_site_type_symbol
_atom_site_fract_x
_atom_site_fract_y
_atom_site_fract_z
_atom_site_U_iso_or_equiv
_atom_site_adp_type
_atom_site_occupancy
_atom_site_symmetry_multiplicity
_atom_site_calc_flag
_atom_site_refinement_flags
O1 O 0.8770(3) 0.3711(3) 1.06563(19) 0.0423(5) Uani 1 1 d .
O2 O 1.1985(3) 0.2488(3) 0.9718(2) 0.0496(5) Uani 1 1 d .
O3 O 0.9664(3) 0.3049(3) 0.3054(2) 0.0483(5) Uani 1 1 d .
H3 H 0.9225 0.3156 0.2360 0.072 Uiso 1 1 calc R
O4 O 0.6593(3) 0.7442(3) 0.5954(2) 0.0619(7) Uani 1 1 d .
H4 H 0.5580 0.8159 0.6008 0.093 Uiso 1 1 calc R
O5 O 1.3571(3) -0.0167(3) 0.5743(2) 0.0570(6) Uani 1 1 d .
O6 O 1.4103(3) 0.0973(3) 0.7565(3) 0.0642(7) Uani 1 1 d .
H6 H 1.3580 0.1777 0.8141 0.096 Uiso 1 1 calc R
O7 O 0.4141(3) 0.5757(4) 0.7466(3) 0.0674(7) Uani 1 1 d .
O8 O 0.6561(4) 0.4347(4) 0.4221(2) 0.0800(10) Uani 1 1 d .
C1 C 0.9965(4) 0.3220(3) 0.8098(3) 0.0279(6) Uani 1 1 d .
C2 C 1.0253(4) 0.3124(3) 0.9588(3) 0.0317(6) Uani 1 1 d .
C3 C 0.7734(3) 0.4612(3) 0.6742(2) 0.0277(6) Uani 1 1 d .
N1 N 1.3897(4) 0.5812(4) 0.2898(4) 0.0602(8) Uani 1 1 d .
C4 C 0.8874(4) 0.3585(3) 0.5536(3) 0.0260(5) Uani 1 1 d .
C6 C 0.5948(4) 0.5974(4) 0.6743(3) 0.0345(6) Uani 1 1 d .
C7 C 1.0899(4) 0.7574(4) 0.1881(3) 0.0343(6) Uani 1 1 d .
C8 C 1.1142(4) 0.2219(3) 0.6868(3) 0.0282(6) Uani 1 1 d .
C9 C 1.0541(4) 0.2419(3) 0.5630(2) 0.0283(6) Uani 1 1 d .
H9 H 1.1293 0.1738 0.4826 0.034 Uiso 1 1 calc R
C10 C 1.3057(4) 0.0916(4) 0.6720(3) 0.0385(6) Uani 1 1 d .
C11 C 0.8250(4) 0.3703(4) 0.4198(3) 0.0319(6) Uani 1 1 d .
C12 C 0.8290(4) 0.4396(3) 0.7987(3) 0.0308(6) Uani 1 1 d .
H12 H 0.7514 0.5065 0.8793 0.037 Uiso 1 1 calc R
C13 C 0.9250(4) 0.8441(4) 0.1331(3) 0.0392(6) Uani 1 1 d .
C14 C 1.2484(6) 0.6995(5) 0.3741(4) 0.0622(10) Uani 1 1 d .
H14 H 1.2519 0.7204 0.4665 0.075 Uiso 1 1 calc R
C15 C 1.2429(4) 0.6325(4) 0.1053(3) 0.0462(7) Uani 1 1 d .
H15 H 1.2447 0.6072 0.0124 0.055 Uiso 1 1 calc R
C16 C 1.0982(5) 0.7904(4) 0.3254(3) 0.0483(7) Uani 1 1 d .
H16 H 1.0016 0.8742 0.3841 0.058 Uiso 1 1 calc R
C17 C 0.9407(6) 0.8357(5) -0.0135(4) 0.0544(8) Uani 1 1 d .
H17 H 1.0592 0.7786 -0.0799 0.065 Uiso 1 1 calc R
C18 C 0.7465(5) 0.9332(4) 0.2289(4) 0.0547(9) Uani 1 1 d .
H18 H 0.7344 0.9410 0.3268 0.066 Uiso 1 1 calc R
C19 C 1.3884(5) 0.5479(5) 0.1589(4) 0.0556(8) Uani 1 1 d .
H19 H 1.4891 0.4651 0.1023 0.067 Uiso 1 1 calc R
C20 C 0.5867(5) 1.0105(6) 0.1805(5) 0.0763(12) Uani 1 1 d .
H20 H 0.4682 1.0693 0.2456 0.092 Uiso 1 1 calc R
C21 C 0.7777(7) 0.9136(6) -0.0603(5) 0.0738(12) Uani 1 1 d .
H21 H 0.7865 0.9072 -0.1577 0.089 Uiso 1 1 calc R
C22 C 0.6039(7) 0.9998(6) 0.0383(7) 0.0891(17) Uani 1 1 d .
H22 H 0.4963 1.0518 0.0064 0.107 Uiso 1 1 calc R
H2 H 1.492(7) 0.533(6) 0.326(5) 0.096(14) Uiso 1 1 d .

loop_
_atom_site_aniso_label
_atom_site_aniso_U_11
_atom_site_aniso_U_22
_atom_site_aniso_U_33
_atom_site_aniso_U_23
_atom_site_aniso_U_13
_atom_site_aniso_U_12
O1 0.0464(11) 0.0619(14) 0.0224(9) -0.0110(9) -0.0187(8) 0.0127(9)
O2 0.0514(12) 0.0690(14) 0.0392(11) -0.0165(10) -0.0335(10) 0.0257(10)
O3 0.0457(11) 0.0790(15) 0.0236(9) -0.0129(9) -0.0203(8) 0.0214(10)
O4 0.0433(12) 0.0576(14) 0.0655(14) 0.0134(11) -0.0057(10) 0.0293(10)
O5 0.0687(13) 0.0585(13) 0.0516(12) -0.0294(10) -0.0370(10) 0.0448(10)
O6 0.0604(13) 0.0900(17) 0.0551(13) -0.0357(12) -0.0425(11) 0.0482(12)
O7 0.0352(12) 0.0796(16) 0.0754(16) 0.0077(12) -0.0115(11) 0.0178(10)
O8 0.0649(16) 0.143(3) 0.0426(13) -0.0339(14) -0.0417(12) 0.0604(16)
C1 0.0321(13) 0.0306(14) 0.0236(12) -0.0043(10) -0.0149(10) 0.0087(10)
C2 0.0394(14) 0.0327(14) 0.0261(13) -0.0055(11) -0.0171(11) 0.0085(11)
C3 0.0292(13) 0.0307(15) 0.0241(12) -0.0045(11) -0.0130(10) 0.0121(11)
N1 0.0399(15) 0.0697(19) 0.082(2) 0.0208(17) -0.0406(15) 0.0003(13)
C4 0.0295(13) 0.0305(14) 0.0195(11) -0.0017(10) -0.0118(10) 0.0061(10)
C6 0.0349(15) 0.0457(17) 0.0221(12) -0.0062(12) -0.0128(10) 0.0172(12)
C7 0.0266(13) 0.0391(15) 0.0410(15) 0.0018(12) -0.0171(11) -0.0022(11)
C8 0.0334(13) 0.0289(14) 0.0250(13) -0.0029(10) -0.0156(10) 0.0088(11)
C9 0.0336(13) 0.0303(13) 0.0215(12) -0.0086(10) -0.0127(10) 0.0146(11)
C10 0.0444(15) 0.0403(15) 0.0323(14) -0.0068(12) -0.0201(12) 0.0223(12)
C11 0.0385(14) 0.0365(15) 0.0241(12) -0.0070(10) -0.0179(10) 0.0132(11)
C12 0.0341(14) 0.0371(15) 0.0207(12) -0.0072(11) -0.0110(10) 0.0115(11)
C13 0.0313(14) 0.0387(14) 0.0540(18) 0.0097(13) -0.0244(12) -0.0057(11)
C14 0.060(2) 0.088(3) 0.055(2) 0.0040(19) -0.0406(17) -0.014(2)
C15 0.0342(14) 0.0586(19) 0.0460(17) -0.0050(14) -0.0146(12) 0.0026(13)
C16 0.0417(15) 0.063(2) 0.0472(17) -0.0108(15) -0.0230(13) 0.0006(14)
C17 0.063(2) 0.057(2) 0.057(2) 0.0102(16) -0.0407(17) -0.0071(15)
C18 0.0339(16) 0.057(2) 0.068(2) 0.0118(16) -0.0153(14) 0.0045(14)
C19 0.0341(15) 0.061(2) 0.068(2) 0.0020(17) -0.0173(15) 0.0087(14)
C20 0.0347(17) 0.077(3) 0.109(3) 0.031(2) -0.0238(19) 0.0055(17)
C21 0.095(3) 0.073(3) 0.079(3) 0.026(2) -0.063(3) -0.028(2)
C22 0.068(3) 0.080(3) 0.144(5) 0.054(3) -0.076(3) -0.022(2)

loop_
_atom_type_symbol
_atom_type_description
_atom_type_scat_dispersion_real
_atom_type_scat_dispersion_imag
_atom_type_scat_source
C C 0.0033 0.0016 'International Tables Vol C Tables 4.2.6.8 and 6.1.1.4'
H H 0.0000 0.0000 'International Tables Vol C Tables 4.2.6.8 and 6.1.1.4'
N N 0.0061 0.0033 'International Tables Vol C Tables 4.2.6.8 and 6.1.1.4'
O O 0.0106 0.0060 'International Tables Vol C Tables 4.2.6.8 and 6.1.1.4'

loop_
_geom_angle_atom_site_label_1
_geom_angle_atom_site_label_2
_geom_angle_atom_site_label_3
_geom_angle
C11 O3 H3 109.5
C6 O4 H4 109.5
C10 O6 H6 109.5
C12 C1 C8 118.1(2)
C12 C1 C2 114.8(2)
C8 C1 C2 127.1(2)
O1 C2 O2 121.6(2)
O1 C2 C1 118.2(2)
O2 C2 C1 120.2(2)
C12 C3 C4 118.6(2)
C12 C3 C6 118.0(2)
C4 C3 C6 123.3(2)
C19 N1 C14 121.3(3)
C19 N1 H2 123(3)
C14 N1 H2 116(3)
C9 C4 C3 118.73(19)
C9 C4 C11 120.9(2)
C3 C4 C11 120.3(2)
O7 C6 O4 124.1(3)
O7 C6 C3 123.2(3)
O4 C6 C3 112.6(2)
C16 C7 C15 116.6(3)
C16 C7 C13 122.5(2)
C15 C7 C13 120.9(3)
C9 C8 C1 118.2(2)
C9 C8 C10 114.53(19)
C1 C8 C10 127.2(2)
C4 C9 C8 123.1(2)
C4 C9 H9 118.4
C8 C9 H9 118.4
O5 C10 O6 121.2(2)
O5 C10 C8 118.2(2)
O6 C10 C8 120.6(2)
O8 C11 O3 124.1(2)
O8 C11 C4 121.6(2)
O3 C11 C4 114.4(2)
C3 C12 C1 123.2(2)
C3 C12 H12 118.4
C1 C12 H12 118.4
C17 C13 C18 118.5(3)
C17 C13 C7 121.4(3)
C18 C13 C7 120.1(3)
N1 C14 C16 120.4(3)
N1 C14 H14 119.8
C16 C14 H14 119.8
C19 C15 C7 120.6(3)
C19 C15 H15 119.7
C7 C15 H15 119.7
C14 C16 C7 120.1(3)
C14 C16 H16 120.0
C7 C16 H16 120.0
C13 C17 C21 119.8(4)
C13 C17 H17 120.1
C21 C17 H17 120.1
C20 C18 C13 121.0(4)
C20 C18 H18 119.5
C13 C18 H18 119.5
N1 C19 C15 121.0(3)
N1 C19 H19 119.5
C15 C19 H19 119.5
C22 C20 C18 119.6(4)
C22 C20 H20 120.2
C18 C20 H20 120.2
C22 C21 C17 119.7(4)
C22 C21 H21 120.1
C17 C21 H21 120.1
C20 C22 C21 121.4(4)
C20 C22 H22 119.3
C21 C22 H22 119.3

loop_
_geom_bond_atom_site_label_1
_geom_bond_atom_site_label_2
_geom_bond_distance
O1 C2 1.244(3)
O2 C2 1.270(3)
O3 C11 1.286(3)
O3 H3 0.8200
O4 C6 1.300(3)
O4 H4 0.8200
O5 C10 1.228(3)
O6 C10 1.261(3)
O6 H6 0.8200
O7 C6 1.202(4)
O8 C11 1.195(3)
C1 C12 1.399(3)
C1 C8 1.410(3)
C1 C2 1.519(3)
C3 C12 1.378(3)
C3 C4 1.399(3)
C3 C6 1.507(3)
N1 C19 1.316(5)
N1 C14 1.334(5)
N1 H2 0.91(5)
C4 C9 1.386(3)
C4 C11 1.491(3)
C7 C16 1.394(4)
C7 C15 1.397(4)
C7 C13 1.476(3)
C8 C9 1.389(3)
C8 C10 1.520(3)
C9 H9 0.9300
C12 H12 0.9300
C13 C17 1.394(4)
C13 C18 1.394(4)
C14 C16 1.369(5)
C14 H14 0.9300
C15 C19 1.353(4)
C15 H15 0.9300
C16 H16 0.9300
C17 C21 1.398(5)
C17 H17 0.9300
C18 C20 1.387(5)
C18 H18 0.9300
C19 H19 0.9300
C20 C22 1.350(7)
C20 H20 0.9300
C21 C22 1.377(7)
C21 H21 0.9300
C22 H22 0.9300
